data_4072966
loop_
_publ_author_name
'Bowman, Lyndsey J.'
'Izod, Keith'
'Clegg, William'
'Harrington, Ross W.'

_publ_section_title
;
 Synthesis and Structures of Ln(II) and Ln(III) Dialkyls Derived from
 LnI2(Ln = Nd, Tm, Yb)
;
_journal_issue 10
_journal_name_full Organometallics
_journal_page_first 2646
_journal_paper_doi 10.1021/om0611711
_journal_volume 26
_journal_year 2007
_chemical_formula_moiety 'C26 H64 O3 Si6 Yb'
_chemical_formula_sum 'C26 H64 O3 Si6 Yb'
_chemical_formula_weight 766.35
_chemical_name_systematic
;
 ?
;
_space_group_IT_number 15
_symmetry_cell_setting monoclinic
_symmetry_space_group_name_Hall '-C 2yc'
_symmetry_space_group_name_H-M 'C 1 2/c 1'
_atom_sites_solution_hydrogens difmap
_atom_sites_solution_primary direct
_atom_sites_solution_secondary difmap
_audit_creation_method SHELXL-97
_cell_angle_alpha 90.00
_cell_angle_beta 96.502(14)
_cell_angle_gamma 90.00
_cell_formula_units_Z 4
_cell_length_a 13.151(2)
_cell_length_b 17.290(5)
_cell_length_c 16.972(5)
_cell_measurement_reflns_used 952
_cell_measurement_temperature 150(2)
_cell_measurement_theta_max 27.5
_cell_measurement_theta_min 2.48
_cell_volume 3834.3(17)
_computing_cell_refinement EvalCCD
_computing_data_collection 'Nonius COLLECT'
_computing_data_reduction EvalCCD
_computing_molecular_graphics 'Bruker SHELXTL'
_computing_publication_material 'Bruker SHELXTL and local programs'
_computing_structure_refinement 'Bruker SHELXTL'
_computing_structure_solution SIR97
_diffrn_ambient_temperature 150(2)
_diffrn_measured_fraction_theta_full 0.993
_diffrn_measured_fraction_theta_max 0.984
_diffrn_measurement_device_type 'Nonius KappaCCD diffractometer'
_diffrn_measurement_method '\f and \w scans'
_diffrn_radiation_monochromator graphite
_diffrn_radiation_source 'sealed tube'
_diffrn_radiation_type MoK\a
_diffrn_radiation_wavelength 0.71073
_diffrn_reflns_av_R_equivalents 0.0482
_diffrn_reflns_av_sigmaI/netI 0.0308
_diffrn_reflns_limit_h_max 16
_diffrn_reflns_limit_h_min -17
_diffrn_reflns_limit_k_max 22
_diffrn_reflns_limit_k_min -22
_diffrn_reflns_limit_l_max 22
_diffrn_reflns_limit_l_min -21
_diffrn_reflns_number 24593
_diffrn_reflns_theta_full 26.00
_diffrn_reflns_theta_max 27.51
_diffrn_reflns_theta_min 3.99
_diffrn_standards_number 0
_exptl_absorpt_coefficient_mu 2.649
_exptl_absorpt_correction_T_max 0.477
_exptl_absorpt_correction_T_min 0.299
_exptl_absorpt_correction_type multi-scan
_exptl_absorpt_process_details SADABS
_exptl_crystal_colour yellow
_exptl_crystal_density_diffrn 1.328
_exptl_crystal_density_method 'not measured'
_exptl_crystal_description block
_exptl_crystal_F_000 1592
_exptl_crystal_size_max 0.54
_exptl_crystal_size_mid 0.45
_exptl_crystal_size_min 0.28
_refine_diff_density_max 0.426
_refine_diff_density_min -1.236
_refine_diff_density_rms 0.108
_refine_ls_extinction_method none
_refine_ls_goodness_of_fit_ref 1.179
_refine_ls_hydrogen_treatment constr
_refine_ls_matrix_type full
_refine_ls_number_parameters 182
_refine_ls_number_reflns 4333
_refine_ls_number_restraints 0
_refine_ls_restrained_S_all 1.179
_refine_ls_R_factor_all 0.0266
_refine_ls_R_factor_gt 0.0219
_refine_ls_shift/su_max 0.001
_refine_ls_shift/su_mean 0.000
_refine_ls_structure_factor_coef Fsqd
_refine_ls_weighting_details 'calc w=1/[\s^2^(Fo^2^)+(0.0239P)^2^+6.2942P] where P=(Fo^2^+2Fc^2^)/3'
_refine_ls_weighting_scheme calc
_refine_ls_wR_factor_gt 0.0582
_refine_ls_wR_factor_ref 0.0609
_reflns_number_gt 3992
_reflns_number_total 4333
_reflns_threshold_expression I>2\s(I)
_cod_data_source_file om0611711si20061222_060252.cif
_cod_data_source_block ki207_compound4
_cod_original_sg_symbol_H-M 'C 2/c'
_cod_database_code 4072966

loop_
_symmetry_equiv_pos_as_xyz
'x, y, z'
'-x, y, -z+1/2'
'x+1/2, y+1/2, z'
'-x+1/2, y+1/2, -z+1/2'
'-x, -y, -z'
'x, -y, z-1/2'
'-x+1/2, -y+1/2, -z'
'x+1/2, -y+1/2, z-1/2'

loop_
_atom_site_label
_atom_site_type_symbol
_atom_site_fract_x
_atom_site_fract_y
_atom_site_fract_z
_atom_site_U_iso_or_equiv
_atom_site_adp_type
_atom_site_occupancy
_atom_site_symmetry_multiplicity
_atom_site_calc_flag
_atom_site_refinement_flags
_atom_site_disorder_assembly
_atom_site_disorder_group
Yb Yb 0.5000 0.152937(8) 0.2500 0.01586(6) Uani 1 2 d S . .
Si1 Si 0.24661(5) 0.10683(4) 0.18545(4) 0.01820(14) Uani 1 1 d . A .
Si2 Si 0.25489(5) 0.10661(4) 0.37024(4) 0.02008(15) Uani 1 1 d . A .
Si3 Si 0.38958(5) -0.00522(4) 0.28603(4) 0.01633(14) Uani 1 1 d . A .
O1 O 0.5000 0.01567(14) 0.2500 0.0179(5) Uani 1 2 d S . .
O2 O 0.51221(15) 0.25837(11) 0.34666(11) 0.0283(4) Uani 1 1 d . . .
C1 C 0.32171(18) 0.08750(14) 0.28198(13) 0.0160(5) Uani 1 1 d . . .
C2 C 0.3235(2) 0.08469(17) 0.09942(15) 0.0287(6) Uani 1 1 d . . .
H2A H 0.3876 0.1141 0.1059 0.043 Uiso 1 1 calc R A .
H2B H 0.2836 0.0993 0.0494 0.043 Uiso 1 1 calc R . .
H2C H 0.3389 0.0293 0.0988 0.043 Uiso 1 1 calc R . .
C3 C 0.1234(2) 0.05009(19) 0.16541(19) 0.0359(7) Uani 1 1 d . . .
H3A H 0.1368 -0.0046 0.1777 0.054 Uiso 1 1 calc R A .
H3B H 0.0966 0.0554 0.1094 0.054 Uiso 1 1 calc R . .
H3C H 0.0732 0.0701 0.1987 0.054 Uiso 1 1 calc R . .
C4 C 0.2055(2) 0.21068(16) 0.16757(16) 0.0290(6) Uani 1 1 d . . .
H4A H 0.1479 0.2222 0.1976 0.043 Uiso 1 1 calc R A .
H4B H 0.1844 0.2185 0.1109 0.043 Uiso 1 1 calc R . .
H4C H 0.2628 0.2452 0.1849 0.043 Uiso 1 1 calc R . .
C5 C 0.1700(2) 0.02387(19) 0.39686(18) 0.0333(7) Uani 1 1 d . . .
H5A H 0.1167 0.0144 0.3527 0.050 Uiso 1 1 calc R A .
H5B H 0.1380 0.0375 0.4444 0.050 Uiso 1 1 calc R . .
H5C H 0.2115 -0.0229 0.4072 0.050 Uiso 1 1 calc R . .
C6 C 0.3453(2) 0.12656(19) 0.46325(16) 0.0320(6) Uani 1 1 d . . .
H6A H 0.3766 0.0780 0.4834 0.048 Uiso 1 1 calc R A .
H6B H 0.3070 0.1496 0.5037 0.048 Uiso 1 1 calc R . .
H6C H 0.3989 0.1624 0.4508 0.048 Uiso 1 1 calc R . .
C7 C 0.1644(2) 0.19234(18) 0.35952(17) 0.0336(7) Uani 1 1 d . . .
H7A H 0.2004 0.2376 0.3419 0.050 Uiso 1 1 calc R A .
H7B H 0.1399 0.2035 0.4108 0.050 Uiso 1 1 calc R . .
H7C H 0.1059 0.1802 0.3204 0.050 Uiso 1 1 calc R . .
C8 C 0.3303(2) -0.08853(16) 0.22594(19) 0.0307(6) Uani 1 1 d . . .
H8A H 0.3142 -0.0724 0.1706 0.046 Uiso 1 1 calc R A .
H8B H 0.2674 -0.1046 0.2472 0.046 Uiso 1 1 calc R . .
H8C H 0.3785 -0.1319 0.2288 0.046 Uiso 1 1 calc R . .
C9 C 0.4299(2) -0.04810(18) 0.38662(17) 0.0310(6) Uani 1 1 d . . .
H9A H 0.4734 -0.0933 0.3810 0.047 Uiso 1 1 calc R A .
H9B H 0.3691 -0.0638 0.4110 0.047 Uiso 1 1 calc R . .
H9C H 0.4682 -0.0095 0.4202 0.047 Uiso 1 1 calc R . .
C10 C 0.5830(11) 0.2948(11) 0.4053(13) 0.040(3) Uani 0.45(3) 1 d P A 1
H10A H 0.6282 0.3309 0.3804 0.048 Uiso 0.45(3) 1 calc PR A 1
H10B H 0.6258 0.2558 0.4362 0.048 Uiso 0.45(3) 1 calc PR A 1
C10A C 0.5638(11) 0.2741(10) 0.4293(8) 0.042(3) Uani 0.55(3) 1 d P A 2
H10C H 0.5577 0.2285 0.4636 0.050 Uiso 0.55(3) 1 calc PR A 2
H10D H 0.6374 0.2852 0.4275 0.050 Uiso 0.55(3) 1 calc PR A 2
C11 C 0.5142(3) 0.3395(2) 0.4598(2) 0.0520(10) Uani 0.45(3) 1 d P A 1
H11A H 0.5159 0.3139 0.5121 0.062 Uiso 0.45(3) 1 calc PR A 1
H11B H 0.5381 0.3935 0.4679 0.062 Uiso 0.45(3) 1 calc PR A 1
C11A C 0.5142(3) 0.3395(2) 0.4598(2) 0.0520(10) Uani 0.55(3) 1 d P A 2
H11C H 0.5496 0.3881 0.4485 0.062 Uiso 0.55(3) 1 calc PR A 2
H11D H 0.5126 0.3348 0.5177 0.062 Uiso 0.55(3) 1 calc PR A 2
C12 C 0.4067(3) 0.33765(19) 0.41639(18) 0.0382(8) Uani 1 1 d . . .
H12A H 0.3620 0.3024 0.4429 0.046 Uiso 1 1 calc R A 1
H12B H 0.3759 0.3900 0.4132 0.046 Uiso 1 1 calc R A 1
C13 C 0.4231(3) 0.30798(18) 0.33508(17) 0.0338(7) Uani 1 1 d . A .
H13A H 0.3626 0.2785 0.3116 0.041 Uiso 1 1 calc R . .
H13B H 0.4351 0.3515 0.2993 0.041 Uiso 1 1 calc R . .

loop_
_atom_site_aniso_label
_atom_site_aniso_U_11
_atom_site_aniso_U_22
_atom_site_aniso_U_33
_atom_site_aniso_U_23
_atom_site_aniso_U_13
_atom_site_aniso_U_12
Yb 0.01658(9) 0.01135(8) 0.01961(8) 0.000 0.00185(5) 0.000
Si1 0.0179(3) 0.0189(3) 0.0171(3) 0.0009(2) -0.0014(2) 0.0008(3)
Si2 0.0202(4) 0.0230(4) 0.0177(3) 0.0020(3) 0.0055(3) 0.0024(3)
Si3 0.0155(3) 0.0143(3) 0.0192(3) 0.0029(2) 0.0021(2) -0.0009(2)
O1 0.0154(12) 0.0135(12) 0.0253(12) 0.000 0.0052(9) 0.000
O2 0.0284(11) 0.0251(10) 0.0303(10) -0.0099(8) -0.0016(8) 0.0045(8)
C1 0.0151(12) 0.0173(12) 0.0156(10) 0.0002(8) 0.0016(8) -0.0001(9)
C2 0.0391(17) 0.0295(15) 0.0176(11) -0.0006(10) 0.0039(11) 0.0048(12)
C3 0.0278(16) 0.0360(17) 0.0407(16) 0.0051(13) -0.0105(12) -0.0072(13)
C4 0.0337(16) 0.0247(15) 0.0275(13) 0.0030(11) -0.0015(11) 0.0087(12)
C5 0.0263(15) 0.0401(18) 0.0354(15) 0.0099(13) 0.0121(12) -0.0004(13)
C6 0.0400(18) 0.0363(16) 0.0191(12) -0.0031(11) 0.0011(11) 0.0028(14)
C7 0.0394(18) 0.0329(17) 0.0307(14) 0.0024(12) 0.0140(12) 0.0124(13)
C8 0.0296(16) 0.0174(14) 0.0441(16) -0.0019(11) -0.0005(12) -0.0058(11)
C9 0.0294(15) 0.0344(16) 0.0294(14) 0.0134(12) 0.0038(11) 0.0075(12)
C10 0.030(6) 0.043(7) 0.046(8) -0.024(6) -0.001(5) 0.000(4)
C10A 0.028(5) 0.062(7) 0.032(5) -0.021(4) -0.009(4) 0.001(4)
C11 0.046(2) 0.070(3) 0.0404(19) -0.0283(17) 0.0086(16) -0.0131(18)
C11A 0.046(2) 0.070(3) 0.0404(19) -0.0283(17) 0.0086(16) -0.0131(18)
C12 0.051(2) 0.0357(18) 0.0289(15) -0.0029(12) 0.0091(14) 0.0137(14)
C13 0.0412(18) 0.0321(16) 0.0279(14) -0.0045(12) 0.0036(12) 0.0144(14)

loop_
_atom_type_symbol
_atom_type_description
_atom_type_scat_dispersion_real
_atom_type_scat_dispersion_imag
_atom_type_scat_source
C C 0.0033 0.0016 'International Tables Vol C Tables 4.2.6.8 and 6.1.1.4'
H H 0.0000 0.0000 'International Tables Vol C Tables 4.2.6.8 and 6.1.1.4'
O O 0.0106 0.0060 'International Tables Vol C Tables 4.2.6.8 and 6.1.1.4'
Si Si 0.0817 0.0704 'International Tables Vol C Tables 4.2.6.8 and 6.1.1.4'
Yb Yb -0.3850 5.5486 'International Tables Vol C Tables 4.2.6.8 and 6.1.1.4'

loop_
_geom_angle_atom_site_label_1
_geom_angle_atom_site_label_2
_geom_angle_atom_site_label_3
_geom_angle
_geom_angle_site_symmetry_1
_geom_angle_site_symmetry_3
O1 Yb O2 138.20(5) . .
O1 Yb O2 138.20(5) . 2_655
O1 Yb C1 65.35(5) . .
O1 Yb C1 65.35(5) . 2_655
O2 Yb O2 83.61(10) . 2_655
O2 Yb C1 99.74(7) . .
O2 Yb C1 116.90(7) . 2_655
O2 Yb C1 99.74(7) 2_655 2_655
O2 Yb C1 116.90(7) 2_655 .
C1 Yb C1 130.71(10) . 2_655
C1 Si1 C2 111.51(12) . .
C1 Si1 C3 115.29(12) . .
C1 Si1 C4 115.43(12) . .
C2 Si1 C3 106.01(15) . .
C2 Si1 C4 103.58(13) . .
C3 Si1 C4 103.89(14) . .
C1 Si2 C5 113.81(13) . .
C1 Si2 C6 113.32(13) . .
C1 Si2 C7 114.35(12) . .
C5 Si2 C6 105.59(14) . .
C5 Si2 C7 103.40(15) . .
C6 Si2 C7 105.37(14) . .
O1 Si3 C1 103.66(11) . .
O1 Si3 C8 106.84(12) . .
O1 Si3 C9 104.41(10) . .
C1 Si3 C8 118.63(12) . .
C1 Si3 C9 117.70(12) . .
C8 Si3 C9 104.30(14) . .
Yb O1 Si3 102.43(8) . .
Yb O1 Si3 102.43(8) . 2_655
Si3 O1 Si3 155.14(16) . 2_655
Yb O2 C10 141.6(6) . .
Yb O2 C10A 138.1(6) . .
Yb O2 C13 111.10(16) . .
C10 O2 C10A 24.0(5) . .
C10 O2 C13 106.7(6) . .
C10A O2 C13 106.9(5) . .
Yb C1 Si1 97.74(9) . .
Yb C1 Si2 126.01(11) . .
Yb C1 Si3 86.79(9) . .
Si1 C1 Si2 115.53(13) . .
Si1 C1 Si3 113.65(12) . .
Si2 C1 Si3 113.57(12) . .
Si1 C2 H2A 109.5 . .
Si1 C2 H2B 109.5 . .
Si1 C2 H2C 109.5 . .
H2A C2 H2B 109.5 . .
H2A C2 H2C 109.5 . .
H2B C2 H2C 109.5 . .
Si1 C3 H3A 109.5 . .
Si1 C3 H3B 109.5 . .
Si1 C3 H3C 109.5 . .
H3A C3 H3B 109.5 . .
H3A C3 H3C 109.5 . .
H3B C3 H3C 109.5 . .
Si1 C4 H4A 109.5 . .
Si1 C4 H4B 109.5 . .
Si1 C4 H4C 109.5 . .
H4A C4 H4B 109.5 . .
H4A C4 H4C 109.5 . .
H4B C4 H4C 109.5 . .
Si2 C5 H5A 109.5 . .
Si2 C5 H5B 109.5 . .
Si2 C5 H5C 109.5 . .
H5A C5 H5B 109.5 . .
H5A C5 H5C 109.5 . .
H5B C5 H5C 109.5 . .
Si2 C6 H6A 109.5 . .
Si2 C6 H6B 109.5 . .
Si2 C6 H6C 109.5 . .
H6A C6 H6B 109.5 . .
H6A C6 H6C 109.5 . .
H6B C6 H6C 109.5 . .
Si2 C7 H7A 109.5 . .
Si2 C7 H7B 109.5 . .
Si2 C7 H7C 109.5 . .
H7A C7 H7B 109.5 . .
H7A C7 H7C 109.5 . .
H7B C7 H7C 109.5 . .
Si3 C8 H8A 109.5 . .
Si3 C8 H8B 109.5 . .
Si3 C8 H8C 109.5 . .
H8A C8 H8B 109.5 . .
H8A C8 H8C 109.5 . .
H8B C8 H8C 109.5 . .
Si3 C9 H9A 109.5 . .
Si3 C9 H9B 109.5 . .
Si3 C9 H9C 109.5 . .
H9A C9 H9B 109.5 . .
H9A C9 H9C 109.5 . .
H9B C9 H9C 109.5 . .
O2 C10 H10A 110.8 . .
O2 C10 H10B 110.8 . .
O2 C10 C11 104.7(9) . .
H10A C10 H10B 108.9 . .
H10A C10 C11 110.8 . .
H10B C10 C11 110.8 . .
O2 C10A H10C 110.2 . .
O2 C10A H10D 110.2 . .
H10C C10A H10D 108.5 . .
C10 C11 H11A 110.6 . .
C10 C11 H11B 110.6 . .
C10 C11 C12 105.8(6) . .
H11A C11 H11B 108.7 . .
H11A C11 C12 110.6 . .
H11B C11 C12 110.6 . .
C11 C12 H12A 111.1 . .
C11 C12 H12B 111.1 . .
C11 C12 C13 103.2(3) . .
H12A C12 H12B 109.1 . .
H12A C12 C13 111.1 . .
H12B C12 C13 111.1 . .
O2 C13 C12 105.9(2) . .
O2 C13 H13A 110.5 . .
O2 C13 H13B 110.5 . .
C12 C13 H13A 110.5 . .
C12 C13 H13B 110.5 . .
H13A C13 H13B 108.7 . .

loop_
_geom_bond_atom_site_label_1
_geom_bond_atom_site_label_2
_geom_bond_distance
_geom_bond_site_symmetry_2
Yb O1 2.373(2) .
Yb O2 2.4455(19) .
Yb O2 2.4455(19) 2_655
Yb C1 2.713(2) .
Yb C1 2.713(2) 2_655
Si1 C1 1.845(2) .
Si1 C2 1.907(3) .
Si1 C3 1.891(3) .
Si1 C4 1.890(3) .
Si2 C1 1.850(2) .
Si2 C5 1.900(3) .
Si2 C6 1.897(3) .
Si2 C7 1.897(3) .
Si3 O1 1.6775(9) .
Si3 C1 1.832(3) .
Si3 C8 1.882(3) .
Si3 C9 1.882(3) .
O1 Si3 1.6775(9) 2_655
O2 C10 1.430(14) .
O2 C10A 1.512(11) .
O2 C13 1.447(3) .
C2 H2A 0.980 .
C2 H2B 0.980 .
C2 H2C 0.980 .
C3 H3A 0.980 .
C3 H3B 0.980 .
C3 H3C 0.980 .
C4 H4A 0.980 .
C4 H4B 0.980 .
C4 H4C 0.980 .
C5 H5A 0.980 .
C5 H5B 0.980 .
C5 H5C 0.980 .
C6 H6A 0.980 .
C6 H6B 0.980 .
C6 H6C 0.980 .
C7 H7A 0.980 .
C7 H7B 0.980 .
C7 H7C 0.980 .
C8 H8A 0.980 .
C8 H8B 0.980 .
C8 H8C 0.980 .
C9 H9A 0.980 .
C9 H9B 0.980 .
C9 H9C 0.980 .
C10 H10A 0.990 .
C10 H10B 0.990 .
C10 C11 1.568(17) .
C10A H10C 0.990 .
C10A H10D 0.990 .
C11 H11A 0.990 .
C11 H11B 0.990 .
C11 C12 1.518(5) .
C12 H12A 0.990 .
C12 H12B 0.990 .
C12 C13 1.511(4) .
C13 H13A 0.990 .
C13 H13B 0.990 .
